data_1515851
loop_
_publ_author_name
'Karim, Arif R.'
'Linden, Anthony'
'Baldridge, Kim K.'
'Siegel, Jay S.'

_publ_section_title
;
 Symmetry and polar-\p effects on the dynamics of enshrouded aryl-alkyne
 molecular rotors
;
_journal_issue 1
_journal_name_full 'Chemical Science'
_journal_page_first 102
_journal_paper_doi 10.1039/c0sc00117a
_journal_volume 1
_journal_year 2010
_chemical_formula_moiety 'C32 H30'
_chemical_formula_sum 'C32 H30'
_chemical_formula_weight 414.59
_chemical_name_systematic
;
?
;
_space_group_IT_number 2
_symmetry_cell_setting triclinic
_symmetry_Int_Tables_number 2
_symmetry_space_group_name_Hall '-P 1'
_symmetry_space_group_name_H-M 'P -1'
_atom_sites_solution_hydrogens geom
_atom_sites_solution_primary direct
_atom_sites_solution_secondary difmap
_audit_creation_date 04-06-17
_audit_creation_method SHELXL-97
_cell_angle_alpha 81.045(3)
_cell_angle_beta 74.819(3)
_cell_angle_gamma 68.224(3)
_cell_formula_units_Z 2
_cell_length_a 8.4200(4)
_cell_length_b 10.4450(4)
_cell_length_c 15.4972(7)
_cell_measurement_reflns_used 4275
_cell_measurement_temperature 160(1)
_cell_measurement_theta_max 25.0
_cell_measurement_theta_min 2.0
_cell_volume 1218.90(10)
_computing_cell_refinement 'DENZO-SMN (Otwinowski & Minor, 1997)'
_computing_data_collection 'COLLECT (Nonius, 2000)'
_computing_data_reduction 'DENZO-SMN and SCALEPACK (Otwinowski & Minor, 1997)'
_computing_molecular_graphics 'ORTEPII (Johnson, 1976)'
_computing_publication_material 'SHELXL97 and PLATON (Spek, 2003)'
_computing_structure_refinement 'SHELXL97 (Sheldrick, 1997)'
_computing_structure_solution 'SIR92 (Altomare et al., 1994)'
_diffrn_ambient_temperature 160(1)
_diffrn_detector '65 mm CCD camera on \k goniostat'
_diffrn_detector_area_resol_mean 9
_diffrn_measured_fraction_theta_full 0.997
_diffrn_measured_fraction_theta_max 0.997
_diffrn_measurement_device_type 'Nonius KappaCCD area-detector diffractometer'
_diffrn_measurement_method '\w scans with \k offsets'
_diffrn_radiation_monochromator 'horizontally mounted graphite crystal'
_diffrn_radiation_source 'Nonius FR590 sealed tube generator'
_diffrn_radiation_type 'Mo K\a'
_diffrn_radiation_wavelength 0.71073
_diffrn_reflns_av_R_equivalents 0.0590
_diffrn_reflns_av_sigmaI/netI 0.0688
_diffrn_reflns_limit_h_max 10
_diffrn_reflns_limit_h_min 0
_diffrn_reflns_limit_k_max 12
_diffrn_reflns_limit_k_min -11
_diffrn_reflns_limit_l_max 18
_diffrn_reflns_limit_l_min -17
_diffrn_reflns_number 17941
_diffrn_reflns_theta_full 25.03
_diffrn_reflns_theta_max 25.03
_diffrn_reflns_theta_min 2.10
_diffrn_standards_decay_% 0
_diffrn_standards_number 0
_exptl_absorpt_coefficient_mu 0.0634
_exptl_absorpt_correction_type none
_exptl_crystal_colour yellow
_exptl_crystal_density_diffrn 1.130
_exptl_crystal_density_method 'not measured'
_exptl_crystal_description prism
_exptl_crystal_F_000 444
_exptl_crystal_size_max 0.30
_exptl_crystal_size_mid 0.27
_exptl_crystal_size_min 0.12
_refine_diff_density_max 0.226
_refine_diff_density_min -0.185
_refine_diff_density_rms 0.042
_refine_ls_extinction_coef 0.033(5)
_refine_ls_extinction_expression Fc^*^=kFc[1+0.001xFc^2^\l^3^/sin(2\q)]^-1/4^
_refine_ls_extinction_method SHELXL
_refine_ls_goodness_of_fit_ref 1.067
_refine_ls_hydrogen_treatment constr
_refine_ls_matrix_type full
_refine_ls_number_parameters 296
_refine_ls_number_reflns 4298
_refine_ls_number_restraints 0
_refine_ls_restrained_S_all 1.067
_refine_ls_R_factor_all 0.0821
_refine_ls_R_factor_gt 0.0530
_refine_ls_shift/su_max 0.001
_refine_ls_shift/su_mean 0.000
_refine_ls_structure_factor_coef Fsqd
_refine_ls_weighting_details 'w=1/[\s^2^(Fo^2^)+(0.0552P)^2^+0.3424P] where P=(Fo^2^+2Fc^2^)/3'
_refine_ls_weighting_scheme calc
_refine_ls_wR_factor_gt 0.1252
_refine_ls_wR_factor_ref 0.1430
_reflns_number_gt 3093
_reflns_number_total 4301
_reflns_threshold_expression 'I > 2\s(I)'
_cod_data_source_file c0sc00117a.txt
_cod_data_source_block SG0414
_cod_original_sg_symbol_H-M 'P -1 '
_cod_database_code 1515851

loop_
_symmetry_equiv_pos_as_xyz
'x, y, z'
'-x, -y, -z'

loop_
_atom_site_label
_atom_site_type_symbol
_atom_site_fract_x
_atom_site_fract_y
_atom_site_fract_z
_atom_site_U_iso_or_equiv
_atom_site_adp_type
_atom_site_occupancy
_atom_site_symmetry_multiplicity
_atom_site_calc_flag
_atom_site_refinement_flags
C1 C 0.8198(2) 0.31527(18) 0.76835(12) 0.0294(4) Uani 1 1 d .
C2 C 0.7141(2) 0.37869(19) 0.84771(12) 0.0311(5) Uani 1 1 d .
C3 C 0.6567(3) 0.5220(2) 0.84716(14) 0.0376(5) Uani 1 1 d .
H3 H 0.5842 0.5668 0.8998 0.045 Uiso 1 1 calc R
C4 C 0.7039(3) 0.5997(2) 0.77118(14) 0.0414(5) Uani 1 1 d .
H4 H 0.6646 0.6974 0.7724 0.050 Uiso 1 1 calc R
C5 C 0.8077(3) 0.5376(2) 0.69310(14) 0.0383(5) Uani 1 1 d .
H5 H 0.8387 0.5927 0.6413 0.046 Uiso 1 1 calc R
C6 C 0.8666(2) 0.39485(19) 0.69021(12) 0.0313(5) Uani 1 1 d .
C7 C 0.8890(2) 0.1676(2) 0.76574(12) 0.0311(5) Uani 1 1 d .
C8 C 0.9615(3) 0.0457(2) 0.75687(12) 0.0328(5) Uani 1 1 d .
C9 C 1.0667(2) -0.09599(18) 0.74167(12) 0.0314(5) Uani 1 1 d .
C10 C 1.2326(3) -0.1256(2) 0.68435(13) 0.0376(5) Uani 1 1 d .
H10 H 1.2713 -0.0523 0.6546 0.045 Uiso 1 1 calc R
C11 C 1.3403(3) -0.2603(2) 0.67073(14) 0.0431(5) Uani 1 1 d .
H11 H 1.4532 -0.2796 0.6319 0.052 Uiso 1 1 calc R
C12 C 1.2846(3) -0.3675(2) 0.71336(15) 0.0453(6) Uani 1 1 d .
H12 H 1.3600 -0.4605 0.7046 0.054 Uiso 1 1 calc R
C13 C 1.1199(3) -0.3400(2) 0.76850(14) 0.0430(5) Uani 1 1 d .
H13 H 1.0807 -0.4140 0.7964 0.052 Uiso 1 1 calc R
C14 C 1.0110(3) -0.2046(2) 0.78336(13) 0.0378(5) Uani 1 1 d .
H14 H 0.8981 -0.1860 0.8221 0.045 Uiso 1 1 calc R
C15 C 0.6668(2) 0.29145(19) 0.92876(12) 0.0304(5) Uani 1 1 d .
C16 C 0.7870(3) 0.2249(2) 0.98372(13) 0.0375(5) Uani 1 1 d .
C17 C 0.7448(3) 0.1373(2) 1.05562(13) 0.0416(5) Uani 1 1 d .
H17 H 0.8260 0.0926 1.0928 0.050 Uiso 1 1 calc R
C18 C 0.5877(3) 0.1130(2) 1.07497(12) 0.0363(5) Uani 1 1 d .
C19 C 0.4696(3) 0.1812(2) 1.02101(13) 0.0364(5) Uani 1 1 d .
H19 H 0.3609 0.1663 1.0338 0.044 Uiso 1 1 calc R
C20 C 0.5060(2) 0.27099(19) 0.94862(13) 0.0332(5) Uani 1 1 d .
C21 C 0.9594(3) 0.2478(3) 0.96508(15) 0.0529(6) Uani 1 1 d .
H211 H 1.0275 0.1909 1.0085 0.079 Uiso 1 1 calc R
H212 H 0.9378 0.3454 0.9702 0.079 Uiso 1 1 calc R
H213 H 1.0251 0.2219 0.9044 0.079 Uiso 1 1 calc R
C22 C 0.5481(3) 0.0146(2) 1.15271(14) 0.0475(6) Uani 1 1 d .
H221 H 0.6435 -0.0751 1.1467 0.071 Uiso 1 1 calc R
H222 H 0.4378 0.0029 1.1530 0.071 Uiso 1 1 calc R
H223 H 0.5374 0.0521 1.2090 0.071 Uiso 1 1 calc R
C23 C 0.3730(3) 0.3464(2) 0.89206(16) 0.0492(6) Uani 1 1 d .
H231 H 0.2682 0.3206 0.9152 0.074 Uiso 1 1 calc R
H232 H 0.4239 0.3211 0.8299 0.074 Uiso 1 1 calc R
H233 H 0.3408 0.4463 0.8944 0.074 Uiso 1 1 calc R
C24 C 0.9767(2) 0.32165(19) 0.60791(12) 0.0312(5) Uani 1 1 d .
C25 C 0.8953(3) 0.2962(2) 0.54750(13) 0.0384(5) Uani 1 1 d .
C26 C 0.9980(3) 0.2126(2) 0.47740(13) 0.0404(5) Uani 1 1 d .
H26 H 0.9426 0.1947 0.4369 0.049 Uiso 1 1 calc R
C27 C 1.1788(3) 0.1545(2) 0.46494(12) 0.0373(5) Uani 1 1 d .
C28 C 1.2574(3) 0.1862(2) 0.52311(13) 0.0368(5) Uani 1 1 d .
H28 H 1.3817 0.1510 0.5138 0.044 Uiso 1 1 calc R
C29 C 1.1593(3) 0.2680(2) 0.59462(13) 0.0351(5) Uani 1 1 d .
C30 C 0.6989(3) 0.3547(3) 0.55947(16) 0.0609(7) Uani 1 1 d .
H301 H 0.6652 0.3225 0.5132 0.091 Uiso 1 1 calc R
H302 H 0.6600 0.4558 0.5542 0.091 Uiso 1 1 calc R
H303 H 0.6437 0.3238 0.6188 0.091 Uiso 1 1 calc R
C31 C 1.2854(3) 0.0591(3) 0.39099(14) 0.0530(6) Uani 1 1 d .
H311 H 1.2787 -0.0332 0.4096 0.080 Uiso 1 1 calc R
H312 H 1.4079 0.0537 0.3783 0.080 Uiso 1 1 calc R
H313 H 1.2389 0.0947 0.3369 0.080 Uiso 1 1 calc R
C32 C 1.2487(3) 0.2936(3) 0.65904(16) 0.0556(7) Uani 1 1 d .
H321 H 1.2241 0.3930 0.6586 0.083 Uiso 1 1 calc R
H322 H 1.3755 0.2457 0.6409 0.083 Uiso 1 1 calc R
H323 H 1.2046 0.2588 0.7195 0.083 Uiso 1 1 calc R

loop_
_atom_site_aniso_label
_atom_site_aniso_U_11
_atom_site_aniso_U_22
_atom_site_aniso_U_33
_atom_site_aniso_U_23
_atom_site_aniso_U_13
_atom_site_aniso_U_12
C1 0.0274(10) 0.0280(10) 0.0336(11) -0.0032(8) -0.0071(8) -0.0098(8)
C2 0.0278(10) 0.0327(11) 0.0342(11) -0.0074(8) -0.0049(8) -0.0113(8)
C3 0.0352(11) 0.0342(11) 0.0423(12) -0.0123(9) -0.0010(9) -0.0120(9)
C4 0.0421(12) 0.0287(11) 0.0508(13) -0.0088(10) -0.0049(10) -0.0104(9)
C5 0.0388(12) 0.0318(11) 0.0431(12) 0.0021(9) -0.0075(10) -0.0139(9)
C6 0.0263(10) 0.0320(11) 0.0353(11) -0.0038(8) -0.0044(8) -0.0109(8)
C7 0.0308(10) 0.0335(12) 0.0276(10) -0.0030(8) -0.0033(8) -0.0115(9)
C8 0.0345(11) 0.0344(12) 0.0300(11) -0.0029(8) -0.0079(8) -0.0118(9)
C9 0.0341(11) 0.0285(10) 0.0317(11) -0.0025(8) -0.0107(9) -0.0085(9)
C10 0.0381(12) 0.0332(11) 0.0405(12) -0.0030(9) -0.0079(9) -0.0116(9)
C11 0.0358(12) 0.0421(13) 0.0459(13) -0.0078(10) -0.0064(10) -0.0073(10)
C12 0.0435(13) 0.0311(11) 0.0558(14) -0.0082(10) -0.0154(11) -0.0017(10)
C13 0.0475(14) 0.0289(11) 0.0537(14) 0.0017(10) -0.0142(11) -0.0142(10)
C14 0.0351(11) 0.0363(12) 0.0400(12) -0.0017(9) -0.0084(9) -0.0105(9)
C15 0.0294(10) 0.0317(10) 0.0291(10) -0.0087(8) -0.0015(8) -0.0101(8)
C16 0.0326(11) 0.0461(12) 0.0344(11) -0.0078(9) -0.0058(9) -0.0135(9)
C17 0.0438(13) 0.0477(13) 0.0336(11) -0.0029(10) -0.0121(10) -0.0136(10)
C18 0.0417(12) 0.0363(11) 0.0277(11) -0.0086(9) 0.0005(9) -0.0127(9)
C19 0.0322(11) 0.0366(11) 0.0389(12) -0.0074(9) 0.0001(9) -0.0136(9)
C20 0.0311(11) 0.0329(11) 0.0348(11) -0.0075(9) -0.0049(9) -0.0099(9)
C21 0.0420(13) 0.0732(16) 0.0504(14) 0.0016(12) -0.0168(11) -0.0257(12)
C22 0.0576(14) 0.0438(13) 0.0363(12) -0.0028(10) -0.0028(10) -0.0174(11)
C23 0.0376(12) 0.0511(14) 0.0623(15) 0.0086(11) -0.0176(11) -0.0195(11)
C24 0.0310(11) 0.0305(10) 0.0293(10) -0.0001(8) -0.0026(8) -0.0109(9)
C25 0.0314(11) 0.0458(12) 0.0329(11) -0.0022(9) -0.0043(9) -0.0099(10)
C26 0.0377(12) 0.0533(13) 0.0295(11) -0.0054(9) -0.0079(9) -0.0134(10)
C27 0.0373(12) 0.0410(12) 0.0271(10) 0.0006(9) -0.0015(9) -0.0110(10)
C28 0.0293(11) 0.0410(12) 0.0346(11) 0.0008(9) -0.0028(9) -0.0102(9)
C29 0.0334(11) 0.0362(11) 0.0348(11) -0.0013(9) -0.0041(9) -0.0139(9)
C30 0.0371(13) 0.0883(19) 0.0542(15) -0.0246(14) -0.0107(11) -0.0098(13)
C31 0.0447(13) 0.0659(16) 0.0375(13) -0.0137(11) -0.0016(10) -0.0078(12)
C32 0.0379(13) 0.0710(16) 0.0606(15) -0.0234(13) -0.0091(11) -0.0157(12)

loop_
_atom_type_symbol
_atom_type_description
_atom_type_number_in_cell
_atom_type_scat_dispersion_real
_atom_type_scat_dispersion_imag
_atom_type_scat_source
C C 64 0.0033 0.0016
; International Tables for Crystallography (1992).
Vol. C, Tables 4.2.6.8 and 6.1.1.4
;
H H 60 0.0000 0.0000
; International Tables for Crystallography (1992).
Vol. C, Tables 4.2.6.8 and 6.1.1.4
;

loop_
_geom_angle_atom_site_label_1
_geom_angle_atom_site_label_2
_geom_angle_atom_site_label_3
_geom_angle
C2 C1 C6 120.97(16)
C2 C1 C7 120.92(17)
C6 C1 C7 118.06(16)
C3 C2 C1 118.32(18)
C3 C2 C15 122.20(17)
C1 C2 C15 119.48(16)
C4 C3 C2 120.77(18)
C4 C3 H3 119.6
C2 C3 H3 119.6
C3 C4 C5 120.98(18)
C3 C4 H4 119.5
C5 C4 H4 119.5
C4 C5 C6 120.29(19)
C4 C5 H5 119.9
C6 C5 H5 119.9
C5 C6 C1 118.67(17)
C5 C6 C24 122.94(17)
C1 C6 C24 118.39(16)
C8 C7 C1 173.1(2)
C7 C8 C9 173.2(2)
C14 C9 C10 118.97(17)
C14 C9 C8 122.39(18)
C10 C9 C8 118.63(17)
C11 C10 C9 120.44(19)
C11 C10 H10 119.8
C9 C10 H10 119.8
C10 C11 C12 120.1(2)
C10 C11 H11 119.9
C12 C11 H11 119.9
C13 C12 C11 120.13(19)
C13 C12 H12 119.9
C11 C12 H12 119.9
C12 C13 C14 120.13(19)
C12 C13 H13 119.9
C14 C13 H13 119.9
C13 C14 C9 120.16(19)
C13 C14 H14 119.9
C9 C14 H14 119.9
C20 C15 C16 119.70(18)
C20 C15 C2 120.23(17)
C16 C15 C2 120.03(17)
C17 C16 C15 119.08(18)
C17 C16 C21 120.14(18)
C15 C16 C21 120.78(19)
C18 C17 C16 122.01(19)
C18 C17 H17 119.0
C16 C17 H17 119.0
C19 C18 C17 118.12(19)
C19 C18 C22 121.43(19)
C17 C18 C22 120.45(19)
C18 C19 C20 121.74(18)
C18 C19 H19 119.1
C20 C19 H19 119.1
C19 C20 C15 119.31(18)
C19 C20 C23 120.59(18)
C15 C20 C23 120.10(18)
C16 C21 H211 109.5
C16 C21 H212 109.5
H211 C21 H212 109.5
C16 C21 H213 109.5
H211 C21 H213 109.5
H212 C21 H213 109.5
C18 C22 H221 109.5
C18 C22 H222 109.5
H221 C22 H222 109.5
C18 C22 H223 109.5
H221 C22 H223 109.5
H222 C22 H223 109.5
C20 C23 H231 109.5
C20 C23 H232 109.5
H231 C23 H232 109.5
C20 C23 H233 109.5
H231 C23 H233 109.5
H232 C23 H233 109.5
C29 C24 C25 119.70(17)
C29 C24 C6 120.56(16)
C25 C24 C6 119.50(16)
C26 C25 C24 119.12(18)
C26 C25 C30 120.07(18)
C24 C25 C30 120.79(18)
C27 C26 C25 121.96(18)
C27 C26 H26 119.0
C25 C26 H26 119.0
C26 C27 C28 117.96(18)
C26 C27 C31 120.64(18)
C28 C27 C31 121.39(18)
C27 C28 C29 121.76(18)
C27 C28 H28 119.1
C29 C28 H28 119.1
C28 C29 C24 119.39(17)
C28 C29 C32 120.17(18)
C24 C29 C32 120.40(18)
C25 C30 H301 109.5
C25 C30 H302 109.5
H301 C30 H302 109.5
C25 C30 H303 109.5
H301 C30 H303 109.5
H302 C30 H303 109.5
C27 C31 H311 109.5
C27 C31 H312 109.5
H311 C31 H312 109.5
C27 C31 H313 109.5
H311 C31 H313 109.5
H312 C31 H313 109.5
C29 C32 H321 109.5
C29 C32 H322 109.5
H321 C32 H322 109.5
C29 C32 H323 109.5
H321 C32 H323 109.5
H322 C32 H323 109.5

loop_
_geom_bond_atom_site_label_1
_geom_bond_atom_site_label_2
_geom_bond_distance
C1 C2 1.409(3)
C1 C6 1.411(3)
C1 C7 1.436(3)
C2 C3 1.391(3)
C2 C15 1.489(3)
C3 C4 1.378(3)
C3 H3 0.9500
C4 C5 1.385(3)
C4 H4 0.9500
C5 C6 1.389(3)
C5 H5 0.9500
C6 C24 1.493(3)
C7 C8 1.202(3)
C8 C9 1.434(3)
C9 C14 1.390(3)
C9 C10 1.397(3)
C10 C11 1.375(3)
C10 H10 0.9500
C11 C12 1.382(3)
C11 H11 0.9500
C12 C13 1.377(3)
C12 H12 0.9500
C13 C14 1.387(3)
C13 H13 0.9500
C14 H14 0.9500
C15 C20 1.396(3)
C15 C16 1.406(3)
C16 C17 1.386(3)
C16 C21 1.504(3)
C17 C18 1.386(3)
C17 H17 0.9500
C18 C19 1.386(3)
C18 C22 1.509(3)
C19 C20 1.392(3)
C19 H19 0.9500
C20 C23 1.512(3)
C21 H211 0.9800
C21 H212 0.9800
C21 H213 0.9800
C22 H221 0.9800
C22 H222 0.9800
C22 H223 0.9800
C23 H231 0.9800
C23 H232 0.9800
C23 H233 0.9800
C24 C29 1.396(3)
C24 C25 1.402(3)
C25 C26 1.391(3)
C25 C30 1.506(3)
C26 C27 1.385(3)
C26 H26 0.9500
C27 C28 1.389(3)
C27 C31 1.505(3)
C28 C29 1.390(3)
C28 H28 0.9500
C29 C32 1.504(3)
C30 H301 0.9800
C30 H302 0.9800
C30 H303 0.9800
C31 H311 0.9800
C31 H312 0.9800
C31 H313 0.9800
C32 H321 0.9800
C32 H322 0.9800
C32 H323 0.9800

loop_
_geom_torsion_atom_site_label_1
_geom_torsion_atom_site_label_2
_geom_torsion_atom_site_label_3
_geom_torsion_atom_site_label_4
_geom_torsion
C6 C1 C2 C3 0.0(3)
C7 C1 C2 C3 177.45(17)
C6 C1 C2 C15 179.75(16)
C7 C1 C2 C15 -2.8(3)
C1 C2 C3 C4 -0.7(3)
C15 C2 C3 C4 179.54(18)
C2 C3 C4 C5 0.8(3)
C3 C4 C5 C6 -0.1(3)
C4 C5 C6 C1 -0.6(3)
C4 C5 C6 C24 179.16(18)
C2 C1 C6 C5 0.6(3)
C7 C1 C6 C5 -176.88(17)
C2 C1 C6 C24 -179.11(16)
C7 C1 C6 C24 3.4(2)
C14 C9 C10 C11 -1.2(3)
C8 C9 C10 C11 177.46(18)
C9 C10 C11 C12 0.4(3)
C10 C11 C12 C13 1.1(3)
C11 C12 C13 C14 -1.7(3)
C12 C13 C14 C9 0.9(3)
C10 C9 C14 C13 0.5(3)
C8 C9 C14 C13 -178.05(18)
C3 C2 C15 C20 82.9(2)
C1 C2 C15 C20 -96.8(2)
C3 C2 C15 C16 -99.6(2)
C1 C2 C15 C16 80.7(2)
C20 C15 C16 C17 1.5(3)
C2 C15 C16 C17 -175.98(17)
C20 C15 C16 C21 -178.58(18)
C2 C15 C16 C21 3.9(3)
C15 C16 C17 C18 0.1(3)
C21 C16 C17 C18 -179.75(19)
C16 C17 C18 C19 -1.2(3)
C16 C17 C18 C22 178.73(18)
C17 C18 C19 C20 0.6(3)
C22 C18 C19 C20 -179.32(17)
C18 C19 C20 C15 1.0(3)
C18 C19 C20 C23 -178.69(18)
C16 C15 C20 C19 -2.1(3)
C2 C15 C20 C19 175.41(16)
C16 C15 C20 C23 177.62(18)
C2 C15 C20 C23 -4.9(3)
C5 C6 C24 C29 95.1(2)
C1 C6 C24 C29 -85.2(2)
C5 C6 C24 C25 -90.5(2)
C1 C6 C24 C25 89.2(2)
C29 C24 C25 C26 2.8(3)
C6 C24 C25 C26 -171.66(18)
C29 C24 C25 C30 -179.1(2)
C6 C24 C25 C30 6.5(3)
C24 C25 C26 C27 -0.6(3)
C30 C25 C26 C27 -178.8(2)
C25 C26 C27 C28 -2.3(3)
C25 C26 C27 C31 177.1(2)
C26 C27 C28 C29 3.1(3)
C31 C27 C28 C29 -176.34(19)
C27 C28 C29 C24 -0.9(3)
C27 C28 C29 C32 176.69(19)
C25 C24 C29 C28 -2.0(3)
C6 C24 C29 C28 172.35(17)
C25 C24 C29 C32 -179.67(19)
C6 C24 C29 C32 -5.3(3)
